data_4348866
loop_
_publ_author_name
'Echeverr\'ia, Raquel'
'L\'opez-de-Luzuriaga, Jos\'e M'
'Monge, Miguel'
'Moreno, Sonia'
'Olmos, M. Elena'

_publ_section_title
;
 New Insights into the Au(I)&#x00B7;&#x00B7;&#x00B7;Pb(II) Closed-Shell
 Interaction: Tuning of the Emissive Properties with the Intermetallic
 Distance.
;
_journal_issue 20
_journal_name_full 'Inorganic chemistry'
_journal_page_first 10523
_journal_page_last 10534
_journal_paper_doi 10.1021/acs.inorgchem.6b01749
_journal_volume 55
_journal_year 2016
_chemical_compound_source 'synthesis as described'
_chemical_formula_moiety 'C21 H10 Au1 B1 Cl4 F6 N6 Pb1'
_chemical_formula_sum 'C21 H10 Au B Cl4 F6 N6 Pb'
_chemical_formula_weight 1017.12
_chemical_name_common dpg49re228
_space_group_IT_number 15
_space_group_name_Hall '-C 2yc'
_space_group_name_H-M_alt 'C 1 2/c 1'
_symmetry_cell_setting monoclinic
_symmetry_Int_Tables_number 15
_symmetry_space_group_name_Hall '-C 2yc'
_symmetry_space_group_name_H-M 'C 1 2/c 1'
_atom_sites_solution_hydrogens geom
_atom_sites_solution_primary direct
_atom_sites_solution_secondary difmap
_audit_conform_dict_location ftp://ftp.iucr.org/pub/cif_core.dic
_audit_conform_dict_name cif_core.dic
_audit_conform_dict_version 2.4
_audit_creation_date 2014-12-03T12:18:34-00:00
_audit_creation_method 'WinGX routine CIF_UPDATE'
_cell_angle_alpha 90
_cell_angle_beta 132.819(2)
_cell_angle_gamma 90
_cell_formula_units_Z 8
_cell_length_a 26.1538(12)
_cell_length_b 15.0817(7)
_cell_length_c 18.8410(8)
_cell_measurement_reflns_used 5096
_cell_measurement_temperature 173(2)
_cell_measurement_theta_max 27.49
_cell_measurement_theta_min 2.72
_cell_measurement_wavelength 0.71073
_cell_volume 5451.2(5)
_computing_cell_refinement 'HKL Scalepack (Otwinowski & Minor 1997)'
_computing_data_collection 'Collect (Bruker AXS BV, 1997-2004)'
_computing_data_reduction 'HKL Denzo and Scalepack (Otwinowski & Minor 1997)'
_computing_molecular_graphics 'Ortep-3 for Windows (Farrugia, 1997)'
_computing_publication_material 'WinGX publication routines (Farrugia, 1999)'
_computing_structure_refinement 'SHELXL-97 (Sheldrick, 2008)'
_diffrn_ambient_temperature 173(2)
_diffrn_detector 'CCD plate'
_diffrn_detector_area_resol_mean 9
_diffrn_measured_fraction_theta_full 0.989
_diffrn_measured_fraction_theta_max 0.989
_diffrn_measurement_device '95mm CCD camera on \k-goniostat'
_diffrn_measurement_device_type KappaCCD
_diffrn_measurement_method 'CCD rotation images, thick slices'
_diffrn_orient_matrix_type 'by Bruker AXS Collect from scalepack cell'
_diffrn_orient_matrix_UB_11 -0.40034E-1
_diffrn_orient_matrix_UB_12 -0.382768E-1
_diffrn_orient_matrix_UB_13 -0.230527E-1
_diffrn_orient_matrix_UB_21 -0.35293E-2
_diffrn_orient_matrix_UB_22 -0.236979E-1
_diffrn_orient_matrix_UB_23 -0.527695E-1
_diffrn_orient_matrix_UB_31 0.331967E-1
_diffrn_orient_matrix_UB_32 -0.486798E-1
_diffrn_orient_matrix_UB_33 0.438151E-1
_diffrn_radiation_monochromator graphite
_diffrn_radiation_probe x-ray
_diffrn_radiation_type MoK\a
_diffrn_radiation_wavelength 0.71073
_diffrn_reflns_av_R_equivalents 0.0935
_diffrn_reflns_av_unetI/netI 0.0639
_diffrn_reflns_limit_h_max 33
_diffrn_reflns_limit_h_min -33
_diffrn_reflns_limit_k_max 19
_diffrn_reflns_limit_k_min -19
_diffrn_reflns_limit_l_max 24
_diffrn_reflns_limit_l_min -23
_diffrn_reflns_number 39706
_diffrn_reflns_theta_full 27.49
_diffrn_reflns_theta_max 27.49
_diffrn_reflns_theta_min 2.72
_diffrn_source 'Enraf Nonius FR590'
_exptl_absorpt_coefficient_mu 12.004
_exptl_absorpt_correction_T_max 0.4841
_exptl_absorpt_correction_T_min 0.3729
_exptl_absorpt_correction_type multi-scan
_exptl_absorpt_process_details '[c.f. r.h. blessing, acta cryst. (1995), a51, 33-38]'
_exptl_crystal_colour colourless
_exptl_crystal_density_diffrn 2.479
_exptl_crystal_density_method 'not measured'
_exptl_crystal_description prism
_exptl_crystal_F_000 3728
_exptl_crystal_size_max 0.15
_exptl_crystal_size_mid 0.05
_exptl_crystal_size_min 0.02
_refine_diff_density_max 1.683
_refine_diff_density_min -1.982
_refine_diff_density_rms 0.222
_refine_ls_extinction_method none
_refine_ls_goodness_of_fit_ref 0.999
_refine_ls_hydrogen_treatment constr
_refine_ls_matrix_type full
_refine_ls_number_parameters 361
_refine_ls_number_reflns 6201
_refine_ls_number_restraints 0
_refine_ls_restrained_S_all 0.999
_refine_ls_R_factor_all 0.0854
_refine_ls_R_factor_gt 0.0426
_refine_ls_shift/su_max 0.001
_refine_ls_shift/su_mean 0
_refine_ls_structure_factor_coef Fsqd
_refine_ls_weighting_details 'calc w=1/[\s^2^(Fo^2^)+(0.0491P)^2^+0.0000P] where P=(Fo^2^+2Fc^2^)/3'
_refine_ls_weighting_scheme calc
_refine_ls_wR_factor_gt 0.0844
_refine_ls_wR_factor_ref 0.098
_reflns_number_gt 4039
_reflns_number_total 6201
_reflns_threshold_expression >2\s(I)
_cod_data_source_file ic6b01749_si_002.cif
_cod_data_source_block dpg49re228
_cod_original_cell_volume 5451.2(4)
_cod_original_sg_symbol_H-M 'C 2/c'
_cod_original_formula_sum 'C21 H10 Au1 B1 Cl4 F6 N6 Pb1'
_cod_database_code 4348866

loop_
_symmetry_equiv_pos_as_xyz
'x, y, z'
'-x, y, -z+1/2'
'x+1/2, y+1/2, z'
'-x+1/2, y+1/2, -z+1/2'
'-x, -y, -z'
'x, -y, z-1/2'
'-x+1/2, -y+1/2, -z'
'x+1/2, -y+1/2, z-1/2'

loop_
_atom_site_label
_atom_site_type_symbol
_atom_site_fract_x
_atom_site_fract_y
_atom_site_fract_z
_atom_site_U_iso_or_equiv
_atom_site_adp_type
_atom_site_occupancy
_atom_site_symmetry_multiplicity
_atom_site_calc_flag
_atom_site_refinement_flags
C1 C 0.1069(4) 0.8614(5) 0.3409(5) 0.0220(17) Uani 1 1 d .
C2 C 0.1270(4) 0.9320(5) 0.4038(6) 0.0261(18) Uani 1 1 d .
C3 C 0.1137(4) 1.0207(6) 0.3775(6) 0.031(2) Uani 1 1 d .
C4 C 0.0778(4) 1.0418(5) 0.2813(6) 0.032(2) Uani 1 1 d .
C5 C 0.0567(4) 0.9754(6) 0.2156(6) 0.0287(19) Uani 1 1 d .
C6 C 0.0719(4) 0.8881(5) 0.2471(6) 0.0257(18) Uani 1 1 d .
C7 C 0.1004(4) 0.5993(5) 0.3876(5) 0.0284(19) Uani 1 1 d .
C8 C 0.1407(4) 0.5301(6) 0.4026(6) 0.031(2) Uani 1 1 d .
C9 C 0.1268(4) 0.4410(6) 0.4003(6) 0.034(2) Uani 1 1 d .
C10 C 0.0681(4) 0.4189(6) 0.3843(5) 0.032(2) Uani 1 1 d .
C11 C 0.0255(4) 0.4857(5) 0.3700(5) 0.0290(19) Uani 1 1 d .
C12 C 0.0434(4) 0.5720(5) 0.3732(5) 0.0292(19) Uani 1 1 d .
C13 C 0.0902(4) 0.7783(5) 0.5421(7) 0.034(2) Uani 1 1 d .
H13 H 0.0667 0.799 0.48 0.04 Uiso 1 1 calc R
C14 C 0.0636(4) 0.7761(5) 0.5852(6) 0.033(2) Uani 1 1 d .
H14 H 0.0195 0.7942 0.5581 0.04 Uiso 1 1 calc R
C15 C 0.1152(4) 0.7420(5) 0.6757(6) 0.0287(19) Uani 1 1 d .
H15 H 0.1125 0.7326 0.7219 0.034 Uiso 1 1 calc R
C16 C 0.2695(4) 0.5132(5) 0.6671(6) 0.034(2) Uani 1 1 d .
H16 H 0.272 0.4937 0.6227 0.041 Uiso 1 1 calc R
C17 C 0.2809(5) 0.4611(6) 0.7357(7) 0.043(2) Uani 1 1 d .
H17 H 0.2922 0.4011 0.7473 0.052 Uiso 1 1 calc R
C18 C 0.2718(4) 0.5183(6) 0.7847(7) 0.039(2) Uani 1 1 d .
H18 H 0.2763 0.5029 0.8366 0.047 Uiso 1 1 calc R
C19 C 0.3607(4) 0.8390(6) 0.8015(6) 0.034(2) Uani 1 1 d .
H19 H 0.3763 0.8707 0.777 0.041 Uiso 1 1 calc R
C20 C 0.3906(4) 0.8427(6) 0.8964(6) 0.039(2) Uani 1 1 d .
H20 H 0.4294 0.8752 0.947 0.047 Uiso 1 1 calc R
C21 C 0.3498(4) 0.7872(6) 0.8989(5) 0.033(2) Uani 1 1 d .
H21 H 0.3561 0.7757 0.9529 0.04 Uiso 1 1 calc R
Au1 Au 0.110614(15) 0.73032(2) 0.37050(2) 0.02559(10) Uani 1 1 d .
B1 B 0.2424(5) 0.6848(6) 0.7741(6) 0.026(2) Uani 1 1 d .
H1 H 0.2434 0.6722 0.826 0.031 Uiso 1 1 calc R
Cl1 Cl 0.13965(14) 1.10288(16) 0.45933(17) 0.0504(6) Uani 1 1 d .
Cl2 Cl 0.01231(13) 1.00230(16) 0.09733(16) 0.0461(6) Uani 1 1 d .
Cl3 Cl 0.18119(14) 0.35735(17) 0.4234(2) 0.0588(7) Uani 1 1 d .
Cl4 Cl -0.04753(11) 0.45878(15) 0.35145(17) 0.0437(6) Uani 1 1 d .
F1 F 0.1615(2) 0.9121(3) 0.4973(3) 0.0358(11) Uani 1 1 d .
F2 F 0.0504(2) 0.8267(3) 0.1807(3) 0.0361(12) Uani 1 1 d .
F3 F 0.0642(3) 1.1269(3) 0.2543(4) 0.0456(13) Uani 1 1 d .
F4 F 0.1992(3) 0.5488(4) 0.4192(4) 0.0494(14) Uani 1 1 d .
F5 F 0.0511(3) 0.3344(3) 0.3795(3) 0.0438(13) Uani 1 1 d .
F6 F 0.0010(2) 0.6361(3) 0.3611(3) 0.0360(11) Uani 1 1 d .
N1 N 0.1557(3) 0.7459(4) 0.6043(5) 0.0263(16) Uani 1 1 d .
N2 N 0.1708(3) 0.7243(4) 0.6866(5) 0.0241(14) Uani 1 1 d .
N3 N 0.2541(3) 0.5965(4) 0.6719(5) 0.0299(16) Uani 1 1 d .
N4 N 0.2556(3) 0.5985(4) 0.7451(4) 0.0273(15) Uani 1 1 d .
N5 N 0.3066(3) 0.7839(4) 0.7500(5) 0.0304(17) Uani 1 1 d .
N6 N 0.2997(3) 0.7528(4) 0.8103(4) 0.0249(16) Uani 1 1 d .
Pb1 Pb 0.238751(14) 0.72861(2) 0.59123(2) 0.02581(10) Uani 1 1 d .

loop_
_atom_site_aniso_label
_atom_site_aniso_U_11
_atom_site_aniso_U_22
_atom_site_aniso_U_33
_atom_site_aniso_U_23
_atom_site_aniso_U_13
_atom_site_aniso_U_12
C1 0.017(4) 0.028(4) 0.016(4) -0.002(3) 0.010(3) -0.003(3)
C2 0.023(4) 0.031(5) 0.026(4) -0.005(4) 0.017(4) -0.009(4)
C3 0.041(5) 0.027(5) 0.032(5) -0.010(4) 0.027(5) -0.011(4)
C4 0.032(5) 0.028(5) 0.038(5) 0.003(4) 0.024(4) -0.001(4)
C5 0.027(4) 0.039(5) 0.026(4) 0.003(4) 0.021(4) -0.001(4)
C6 0.018(4) 0.027(5) 0.029(4) -0.007(4) 0.015(4) -0.007(3)
C7 0.025(4) 0.034(5) 0.020(4) 0.002(4) 0.013(4) 0.000(4)
C8 0.031(5) 0.045(6) 0.027(5) 0.003(4) 0.023(4) 0.002(4)
C9 0.038(5) 0.039(6) 0.025(5) 0.002(4) 0.021(4) 0.010(4)
C10 0.044(5) 0.027(5) 0.019(4) 0.002(4) 0.019(4) 0.002(4)
C11 0.018(4) 0.032(5) 0.021(4) -0.001(4) 0.007(4) 0.001(4)
C12 0.028(4) 0.023(4) 0.025(4) 0.002(4) 0.014(4) 0.003(4)
C13 0.031(5) 0.027(5) 0.039(5) 0.001(4) 0.023(4) 0.002(4)
C14 0.026(4) 0.040(5) 0.037(5) -0.002(4) 0.023(4) 0.004(4)
C15 0.037(5) 0.026(5) 0.036(5) -0.003(4) 0.030(5) -0.005(4)
C16 0.029(5) 0.030(5) 0.039(5) -0.012(4) 0.022(4) 0.001(4)
C17 0.052(6) 0.028(5) 0.055(6) 0.006(5) 0.039(6) 0.003(4)
C18 0.039(5) 0.029(5) 0.042(5) 0.014(4) 0.024(5) 0.000(4)
C19 0.027(5) 0.035(5) 0.035(5) -0.001(4) 0.020(4) -0.004(4)
C20 0.027(5) 0.040(6) 0.031(5) -0.014(4) 0.012(4) -0.013(4)
C21 0.019(4) 0.049(6) 0.010(4) -0.003(4) 0.002(4) -0.003(4)
Au1 0.02278(17) 0.02875(18) 0.02019(17) -0.00022(14) 0.01261(15) -0.00281(14)
B1 0.024(5) 0.033(5) 0.016(5) 0.004(4) 0.012(4) -0.002(4)
Cl1 0.0654(17) 0.0373(14) 0.0442(14) -0.0154(11) 0.0356(14) -0.0155(12)
Cl2 0.0573(15) 0.0503(15) 0.0288(12) 0.0109(11) 0.0285(12) 0.0076(12)
Cl3 0.0721(18) 0.0489(16) 0.0759(19) 0.0104(14) 0.0583(17) 0.0252(14)
Cl4 0.0323(12) 0.0373(13) 0.0516(14) 0.0082(11) 0.0246(12) -0.0048(10)
F1 0.042(3) 0.042(3) 0.021(2) -0.004(2) 0.020(2) -0.010(2)
F2 0.041(3) 0.034(3) 0.020(2) -0.004(2) 0.016(2) -0.001(2)
F3 0.071(4) 0.026(3) 0.052(3) 0.007(2) 0.047(3) 0.004(3)
F4 0.041(3) 0.064(4) 0.061(4) 0.012(3) 0.041(3) 0.010(3)
F5 0.061(3) 0.024(3) 0.038(3) 0.003(2) 0.031(3) 0.001(2)
F6 0.023(2) 0.031(3) 0.051(3) 0.004(2) 0.023(2) 0.001(2)
N1 0.021(3) 0.037(4) 0.026(4) 0.006(3) 0.018(3) 0.004(3)
N2 0.022(3) 0.028(4) 0.025(4) 0.000(3) 0.017(3) -0.002(3)
N3 0.035(4) 0.024(4) 0.030(4) -0.001(3) 0.021(4) 0.001(3)
N4 0.032(4) 0.028(4) 0.022(4) 0.005(3) 0.018(3) 0.001(3)
N5 0.019(3) 0.039(5) 0.024(4) -0.002(3) 0.011(3) -0.004(3)
N6 0.023(3) 0.031(4) 0.017(3) 0.004(3) 0.012(3) 0.003(3)
Pb1 0.02189(16) 0.0366(2) 0.01862(16) 0.00256(14) 0.01363(14) 0.00093(14)

loop_
_atom_type_symbol
_atom_type_description
_atom_type_scat_dispersion_real
_atom_type_scat_dispersion_imag
_atom_type_scat_source
C C 0.0033 0.0016 'International Tables Vol C Tables 4.2.6.8 and 6.1.1.4'
H H 0 0 'International Tables Vol C Tables 4.2.6.8 and 6.1.1.4'
Au Au -2.0133 8.8022 'International Tables Vol C Tables 4.2.6.8 and 6.1.1.4'
B B 0.0013 0.0007 'International Tables Vol C Tables 4.2.6.8 and 6.1.1.4'
Cl Cl 0.1484 0.1585 'International Tables Vol C Tables 4.2.6.8 and 6.1.1.4'
F F 0.0171 0.0103 'International Tables Vol C Tables 4.2.6.8 and 6.1.1.4'
N N 0.0061 0.0033 'International Tables Vol C Tables 4.2.6.8 and 6.1.1.4'
Pb Pb -3.3944 10.1111 'International Tables Vol C Tables 4.2.6.8 and 6.1.1.4'

loop_
_geom_angle_atom_site_label_1
_geom_angle_atom_site_label_2
_geom_angle_atom_site_label_3
_geom_angle
C6 C1 C2 113.6(7)
C6 C1 Au1 119.8(6)
C2 C1 Au1 125.8(6)
F1 C2 C3 117.4(7)
F1 C2 C1 117.7(7)
C3 C2 C1 124.9(7)
C2 C3 C4 117.8(7)
C2 C3 Cl1 121.7(6)
C4 C3 Cl1 120.5(7)
F3 C4 C5 120.9(7)
F3 C4 C3 118.9(8)
C5 C4 C3 120.2(8)
C4 C5 C6 118.8(7)
C4 C5 Cl2 119.8(7)
C6 C5 Cl2 121.4(6)
F2 C6 C5 116.3(7)
F2 C6 C1 119.1(7)
C5 C6 C1 124.6(7)
C8 C7 C12 113.0(7)
C8 C7 Au1 127.0(6)
C12 C7 Au1 119.7(6)
F4 C8 C7 118.4(8)
F4 C8 C9 116.0(7)
C7 C8 C9 125.6(8)
C8 C9 C10 117.9(8)
C8 C9 Cl3 123.2(7)
C10 C9 Cl3 118.8(7)
F5 C10 C11 119.7(8)
F5 C10 C9 120.8(8)
C11 C10 C9 119.4(8)
C12 C11 C10 118.5(7)
C12 C11 Cl4 121.7(6)
C10 C11 Cl4 119.7(7)
F6 C12 C11 116.8(7)
F6 C12 C7 117.7(7)
C11 C12 C7 125.5(8)
N1 C13 C14 109.2(8)
N1 C13 H13 125.4
C14 C13 H13 125.4
C15 C14 C13 106.2(7)
C15 C14 H14 126.9
C13 C14 H14 126.9
N2 C15 C14 108.2(7)
N2 C15 H15 125.9
C14 C15 H15 125.9
N3 C16 C17 111.0(7)
N3 C16 H16 124.5
C17 C16 H16 124.5
C16 C17 C18 104.2(8)
C16 C17 H17 127.9
C18 C17 H17 127.9
N4 C18 C17 108.8(8)
N4 C18 H18 125.6
C17 C18 H18 125.6
N5 C19 C20 110.8(7)
N5 C19 H19 124.6
C20 C19 H19 124.6
C19 C20 C21 104.4(7)
C19 C20 H20 127.8
C21 C20 H20 127.8
N6 C21 C20 108.4(7)
N6 C21 H21 125.8
C20 C21 H21 125.8
C1 Au1 C7 172.5(3)
C1 Au1 Pb1 100.5(2)
C7 Au1 Pb1 85.3(2)
N6 B1 N4 109.6(6)
N6 B1 N2 109.0(6)
N4 B1 N2 110.4(6)
N6 B1 H1 109.3
N4 B1 H1 109.3
N2 B1 H1 109.3
C13 N1 N2 107.1(6)
C13 N1 Pb1 131.6(5)
N2 N1 Pb1 121.3(4)
C15 N2 N1 109.4(6)
C15 N2 B1 129.6(7)
N1 N2 B1 121.0(6)
C16 N3 N4 106.7(6)
C16 N3 Pb1 132.2(6)
N4 N3 Pb1 120.7(5)
C18 N4 N3 109.3(6)
C18 N4 B1 129.2(7)
N3 N4 B1 121.5(6)
C19 N5 N6 106.7(6)
C19 N5 Pb1 131.0(6)
N6 N5 Pb1 121.9(5)
C21 N6 N5 109.6(6)
C21 N6 B1 130.0(7)
N5 N6 B1 120.3(6)
N5 Pb1 N1 77.4(2)
N5 Pb1 N3 80.3(2)
N1 Pb1 N3 78.0(2)
N5 Pb1 Au1 153.40(16)
N1 Pb1 Au1 84.65(16)
N3 Pb1 Au1 115.18(16)

loop_
_geom_bond_atom_site_label_1
_geom_bond_atom_site_label_2
_geom_bond_distance
C1 C6 1.388(10)
C1 C2 1.402(10)
C1 Au1 2.039(8)
C2 F1 1.360(8)
C2 C3 1.386(11)
C3 C4 1.398(11)
C3 Cl1 1.717(8)
C4 F3 1.337(9)
C4 C5 1.382(11)
C5 C6 1.388(11)
C5 Cl2 1.721(8)
C6 F2 1.334(8)
C7 C8 1.371(11)
C7 C12 1.384(11)
C7 Au1 2.049(8)
C8 F4 1.366(9)
C8 C9 1.385(12)
C9 C10 1.390(11)
C9 Cl3 1.722(8)
C10 F5 1.332(9)
C10 C11 1.386(11)
C11 C12 1.370(11)
C11 Cl4 1.739(8)
C12 F6 1.367(9)
C13 N1 1.348(10)
C13 C14 1.383(11)
C13 H13 0.93
C14 C15 1.365(12)
C14 H14 0.93
C15 N2 1.351(10)
C15 H15 0.93
C16 N3 1.341(10)
C16 C17 1.362(11)
C16 H16 0.93
C17 C18 1.398(12)
C17 H17 0.93
C18 N4 1.330(10)
C18 H18 0.93
C19 N5 1.329(10)
C19 C20 1.382(11)
C19 H19 0.93
C20 C21 1.383(11)
C20 H20 0.93
C21 N6 1.341(9)
C21 H21 0.93
Au1 Pb1 3.0954(4)
B1 N6 1.540(11)
B1 N4 1.540(11)
B1 N2 1.543(10)
B1 H1 0.98
N1 N2 1.353(8)
N1 Pb1 2.362(6)
N3 N4 1.352(8)
N3 Pb1 2.369(6)
N5 N6 1.350(9)
N5 Pb1 2.362(6)
